data_7129189
loop_
_publ_author_name
'Mandal, Swadhin K.'
'Chakraborty, Soumi'
'Das, Arpan'

_publ_section_title
;
 Redox-active Ligand Based Mn(I)-Catalyst for Hydrosilylative Ester
 Reduction
;
_journal_name_full 'Chemical Communications'
_journal_paper_doi 10.1039/D1CC05614J
_journal_year 2021
_chemical_formula_moiety 'C22 H14 Br Mn N2 O4, 1[C4H8O]'
_chemical_formula_sum 'C22 H14 Br Mn N2 O4'
_chemical_formula_weight 505.20
_space_group_crystal_system monoclinic
_space_group_IT_number 14
_space_group_name_Hall '-P 2yn'
_space_group_name_H-M_alt 'P 1 21/n 1'
_atom_sites_solution_hydrogens mixed
_atom_sites_solution_primary dual
_audit_creation_date 2021-07-16
_audit_creation_method
;
Olex2 1.3
(compiled 2020.11.12 svn.r5f609507 for OlexSys, GUI svn.r6272)
;
_audit_update_record
;
2021-08-05 deposited with the CCDC.	2021-11-03 downloaded from the CCDC.
;
_cell_angle_alpha 90
_cell_angle_beta 94.232(2)
_cell_angle_gamma 90
_cell_formula_units_Z 4
_cell_length_a 10.9430(3)
_cell_length_b 12.3084(3)
_cell_length_c 17.5419(4)
_cell_measurement_reflns_used 3573
_cell_measurement_temperature 100.00(10)
_cell_measurement_theta_max 24.9920
_cell_measurement_theta_min 2.1070
_cell_volume 2356.29(10)
_computing_cell_refinement
;
CrysAlisPro, Agilent Technologies,
Version 1.171.37.33c (release 11-04-2014 CrysAlis171 .NET)
(compiled Apr 11 2014,15:12:41)
;
_computing_data_collection
;
CrysAlisPro, Agilent Technologies,
Version 1.171.37.33c (release 11-04-2014 CrysAlis171 .NET)
(compiled Apr 11 2014,15:12:41)
;
_computing_data_reduction
;
CrysAlisPro, Agilent Technologies,
Version 1.171.37.33c (release 11-04-2014 CrysAlis171 .NET)
(compiled Apr 11 2014,15:12:41)
;
_computing_molecular_graphics 'Olex2 1.3 (Dolomanov et al., 2009)'
_computing_publication_material 'Olex2 1.3 (Dolomanov et al., 2009)'
_computing_structure_refinement 'SHELXL 2018/3 (Sheldrick, 2015)'
_computing_structure_solution 'SHELXT  (Sheldrick, 2015)'
_diffrn_ambient_environment N~2~
_diffrn_ambient_temperature 100.00(10)
_diffrn_detector 'CCD plate'
_diffrn_detector_area_resol_mean 7.9580
_diffrn_detector_type Eos
_diffrn_measured_fraction_theta_full 0.993
_diffrn_measured_fraction_theta_max 0.993
_diffrn_measurement_details
;
#__ type_ start__ end____ width___ exp.time_
  1 omega  -50.00   65.00   1.0000   14.3450
omega____ theta____ kappa____ phi______ frames
    -       27.0898  -57.0000    0.0000 115

#__ type_ start__ end____ width___ exp.time_
  2 omega  -23.00  101.00   1.0000   14.3450
omega____ theta____ kappa____ phi______ frames
    -       27.0898   38.0000  -60.0000 124
;
_diffrn_measurement_device 'four-circle diffractometer'
_diffrn_measurement_device_type 'SuperNova, Dual, Cu at zero, Eos'
_diffrn_measurement_method '\w scans'
_diffrn_orient_matrix_UB_11 0.0516712000
_diffrn_orient_matrix_UB_12 -0.0295185000
_diffrn_orient_matrix_UB_13 -0.0107153000
_diffrn_orient_matrix_UB_21 -0.0353019000
_diffrn_orient_matrix_UB_22 -0.0212895000
_diffrn_orient_matrix_UB_23 -0.0321149000
_diffrn_orient_matrix_UB_31 0.0173618000
_diffrn_orient_matrix_UB_32 0.0446956000
_diffrn_orient_matrix_UB_33 -0.0223488000
_diffrn_radiation_monochromator mirror
_diffrn_radiation_probe x-ray
_diffrn_radiation_type 'Mo K\a'
_diffrn_radiation_wavelength 0.71073
_diffrn_reflns_av_R_equivalents 0.0236
_diffrn_reflns_av_unetI/netI 0.0396
_diffrn_reflns_Laue_measured_fraction_full 0.993
_diffrn_reflns_Laue_measured_fraction_max 0.993
_diffrn_reflns_limit_h_max 13
_diffrn_reflns_limit_h_min -12
_diffrn_reflns_limit_k_max 9
_diffrn_reflns_limit_k_min -14
_diffrn_reflns_limit_l_max 8
_diffrn_reflns_limit_l_min -20
_diffrn_reflns_number 7041
_diffrn_reflns_point_group_measured_fraction_full 0.993
_diffrn_reflns_point_group_measured_fraction_max 0.993
_diffrn_reflns_theta_full 25.027
_diffrn_reflns_theta_max 25.027
_diffrn_reflns_theta_min 2.023
_diffrn_source 'SuperNova (Mo) X-ray Source'
_exptl_absorpt_coefficient_mu 2.283
_exptl_absorpt_correction_T_max 1.00000
_exptl_absorpt_correction_T_min 0.73222
_exptl_absorpt_correction_type multi-scan
_exptl_absorpt_process_details
;
CrysAlisPro, Agilent Technologies,
Version 1.171.37.33c (release 11-04-2014 CrysAlis171 .NET)
(compiled Apr 11 2014,15:12:41)
Empirical absorption correction using spherical harmonics,
 implemented in SCALE3 ABSPACK scaling algorithm.
;
_exptl_crystal_colour 'clear dark yellow'
_exptl_crystal_colour_lustre clear
_exptl_crystal_colour_modifier dark
_exptl_crystal_colour_primary yellow
_exptl_crystal_density_diffrn 1.424
_exptl_crystal_description block
_exptl_crystal_F_000 1008
_exptl_crystal_size_max 0.15
_exptl_crystal_size_mid 0.15
_exptl_crystal_size_min 0.1
_refine_diff_density_max 0.616
_refine_diff_density_min -0.523
_refine_diff_density_rms 0.075
_refine_ls_extinction_method none
_refine_ls_goodness_of_fit_ref 1.059
_refine_ls_hydrogen_treatment mixed
_refine_ls_matrix_type full
_refine_ls_number_parameters 275
_refine_ls_number_reflns 4132
_refine_ls_number_restraints 0
_refine_ls_restrained_S_all 1.059
_refine_ls_R_factor_all 0.0404
_refine_ls_R_factor_gt 0.0338
_refine_ls_shift/su_max 0.001
_refine_ls_shift/su_mean 0.000
_refine_ls_structure_factor_coef Fsqd
_refine_ls_weighting_details 'w=1/[\s^2^(Fo^2^)+(0.0435P)^2^+1.2470P] where P=(Fo^2^+2Fc^2^)/3'
_refine_ls_weighting_scheme calc
_refine_ls_wR_factor_gt 0.0857
_refine_ls_wR_factor_ref 0.0894
_reflns_Friedel_coverage 0.000
_reflns_number_gt 3612
_reflns_number_total 4132
_reflns_threshold_expression 'I > 2\s(I)'
_cod_data_source_file d1cc05614j2.cif
_cod_data_source_block mnbr1
_cod_database_code 7129189
_shelx_shelxl_version_number 2018/3
_chemical_oxdiff_formula 'C H N O Mn Br'
_shelx_space_group_comment
;
The symmetry employed for this shelxl refinement is uniquely defined
by the following loop, which should always be used as a source of
symmetry information in preference to the above space-group names.
They are only intended as comments.
;
_shelx_estimated_absorpt_t_max 0.804
_shelx_estimated_absorpt_t_min 0.726
_reflns_odcompleteness_completeness 92.36
_reflns_odcompleteness_iscentric 1
_reflns_odcompleteness_theta 25.63
_olex2_refinement_description
;
1. Fixed Uiso
 At 1.2 times of:
  All C(H) groups, All C(H,H) groups
2.a Secondary CH2 refined with riding coordinates:
 C14(H14A,H14B)
2.b Aromatic/amide H refined with riding coordinates:
 C2(H2A), C3(H3), C5(H5), C6(H6), C7(H7), C9(H9), C10(H10), C16(H16), C17(H17),
  C18(H18), C19(H19)
;
_smtbx_masks_special_details
;
A solvent mask was calculated and 166 electrons were 
found in a volume of 498\%A^3^ in 1 void per unit cell. 
This is consistent with the presence of 
1[C4H8O] per Formula Unit 
which account for 160 electrons 
per unit cell.
;
_smtbx_masks_void_probe_radius 1.2
_smtbx_masks_void_truncation_radius 1.2
_olex2_date_sample_data_collection 2018-03-13
_olex2_submission_special_instructions 'No special instructions were received'

loop_
_space_group_symop_operation_xyz
'x, y, z'
'-x+1/2, y+1/2, -z+1/2'
'-x, -y, -z'
'x-1/2, -y-1/2, z-1/2'

loop_
_atom_site_label
_atom_site_type_symbol
_atom_site_fract_x
_atom_site_fract_y
_atom_site_fract_z
_atom_site_U_iso_or_equiv
_atom_site_adp_type
_atom_site_occupancy
_atom_site_site_symmetry_order
_atom_site_calc_flag
_atom_site_refinement_flags_posn
_atom_site_refinement_flags_adp
_atom_site_refinement_flags_occupancy
_atom_site_disorder_assembly
_atom_site_disorder_group
Br1 Br 0.41862(3) 0.40079(2) 0.74019(2) 0.02716(11) Uani 1 1 d . . . . .
C1 C 0.3952(3) 0.7543(2) 0.67718(14) 0.0171(6) Uani 1 1 d . . . . .
Mn1 Mn 0.37666(4) 0.52176(3) 0.62531(2) 0.01812(12) Uani 1 1 d . . . . .
N1 N 0.1925(2) 0.52095(19) 0.64275(13) 0.0201(5) Uani 1 1 d . . . . .
O1 O 0.60231(19) 0.66232(17) 0.76764(12) 0.0279(5) Uani 1 1 d . . . . .
C2 C 0.2987(3) 0.8087(2) 0.63581(15) 0.0184(6) Uani 1 1 d . . . . .
H2A H 0.221771 0.776401 0.629609 0.022 Uiso 1 1 calc R U . . .
N2 N 0.3729(2) 0.64930(19) 0.70734(14) 0.0181(5) Uani 1 1 d . . . . .
H2 H 0.432(3) 0.630(3) 0.7336(19) 0.038(11) Uiso 1 1 d . . . . .
O2 O 0.6443(2) 0.54154(18) 0.61348(12) 0.0325(5) Uani 1 1 d . . . . .
C3 C 0.3167(3) 0.9080(2) 0.60484(16) 0.0202(6) Uani 1 1 d . . . . .
H3 H 0.251288 0.943103 0.578408 0.024 Uiso 1 1 calc R U . . .
O3 O 0.3748(2) 0.32198(17) 0.53270(13) 0.0386(6) Uani 1 1 d . . . . .
C4 C 0.4321(3) 0.9590(2) 0.61181(15) 0.0200(6) Uani 1 1 d . . . . .
O4 O 0.3241(2) 0.65070(17) 0.48688(12) 0.0269(5) Uani 1 1 d . . . . .
C5 C 0.4526(3) 1.0631(2) 0.58021(16) 0.0250(7) Uani 1 1 d . . . . .
H5 H 0.388054 1.099301 0.553716 0.030 Uiso 1 1 calc R U . . .
C6 C 0.5650(3) 1.1107(2) 0.58806(17) 0.0282(7) Uani 1 1 d . . . . .
H6 H 0.576902 1.178632 0.566651 0.034 Uiso 1 1 calc R U . . .
C7 C 0.6628(3) 1.0575(2) 0.62834(17) 0.0276(7) Uani 1 1 d . . . . .
H7 H 0.739480 1.090433 0.633428 0.033 Uiso 1 1 calc R U . . .
C8 C 0.6467(3) 0.9565(2) 0.66058(16) 0.0224(7) Uani 1 1 d . . . . .
C9 C 0.7459(3) 0.9034(2) 0.70522(17) 0.0259(7) Uani 1 1 d . . . . .
H9 H 0.822442 0.936561 0.710240 0.031 Uiso 1 1 calc R U . . .
C10 C 0.7301(3) 0.8077(3) 0.73951(18) 0.0289(7) Uani 1 1 d . . . . .
H10 H 0.796238 0.776818 0.768044 0.035 Uiso 1 1 calc R U . . .
C11 C 0.6140(3) 0.7503(2) 0.73386(16) 0.0225(6) Uani 1 1 d . . . . .
C12 C 0.5115(3) 0.8010(2) 0.68663(15) 0.0166(6) Uani 1 1 d . . . . .
C13 C 0.5308(3) 0.9047(2) 0.65267(15) 0.0179(6) Uani 1 1 d . . . . .
C14 C 0.2580(3) 0.6381(2) 0.74784(15) 0.0193(6) Uani 1 1 d . . . . .
H14A H 0.230964 0.709489 0.762777 0.023 Uiso 1 1 calc R U . . .
H14B H 0.275162 0.595569 0.793959 0.023 Uiso 1 1 calc R U . . .
C15 C 0.1578(3) 0.5845(2) 0.69893(15) 0.0189(6) Uani 1 1 d . . . . .
C16 C 0.0356(3) 0.5981(2) 0.71334(16) 0.0251(7) Uani 1 1 d . . . . .
H16 H 0.014072 0.643424 0.752565 0.030 Uiso 1 1 calc R U . . .
C17 C -0.0533(3) 0.5433(3) 0.66860(17) 0.0323(8) Uani 1 1 d . . . . .
H17 H -0.135670 0.551255 0.677124 0.039 Uiso 1 1 calc R U . . .
C18 C -0.0181(3) 0.4772(3) 0.61148(19) 0.0364(8) Uani 1 1 d . . . . .
H18 H -0.076350 0.438778 0.580979 0.044 Uiso 1 1 calc R U . . .
C19 C 0.1049(3) 0.4681(3) 0.59968(18) 0.0296(7) Uani 1 1 d . . . . .
H19 H 0.128028 0.423566 0.560372 0.036 Uiso 1 1 calc R U . . .
C20 C 0.3752(3) 0.4002(2) 0.56833(17) 0.0248(7) Uani 1 1 d . . . . .
C21 C 0.5410(3) 0.5338(2) 0.61877(16) 0.0243(7) Uani 1 1 d . . . . .
C22 C 0.3439(3) 0.6044(2) 0.53998(18) 0.0215(7) Uani 1 1 d . . . . .

loop_
_atom_site_aniso_label
_atom_site_aniso_U_11
_atom_site_aniso_U_22
_atom_site_aniso_U_33
_atom_site_aniso_U_23
_atom_site_aniso_U_13
_atom_site_aniso_U_12
Br1 0.02761(19) 0.02020(17) 0.03340(18) 0.00921(13) 0.00037(13) -0.00089(13)
C1 0.0207(15) 0.0140(13) 0.0170(13) -0.0028(11) 0.0034(11) -0.0005(12)
Mn1 0.0194(2) 0.0123(2) 0.0228(2) 0.00079(17) 0.00277(18) -0.00106(18)
N1 0.0205(13) 0.0179(12) 0.0216(12) 0.0054(10) -0.0007(10) -0.0048(11)
O1 0.0241(12) 0.0229(12) 0.0354(12) 0.0068(9) -0.0070(9) -0.0002(9)
C2 0.0138(14) 0.0174(14) 0.0239(14) -0.0027(12) 0.0014(11) -0.0009(12)
N2 0.0159(13) 0.0139(12) 0.0246(13) 0.0037(10) 0.0009(11) -0.0005(10)
O2 0.0199(13) 0.0407(14) 0.0373(12) -0.0047(11) 0.0047(10) 0.0007(11)
C3 0.0204(16) 0.0175(15) 0.0224(14) -0.0006(12) -0.0009(12) 0.0034(12)
O3 0.0562(17) 0.0179(12) 0.0419(13) -0.0061(11) 0.0048(12) 0.0014(11)
C4 0.0261(17) 0.0147(14) 0.0194(14) -0.0024(11) 0.0028(12) -0.0020(12)
O4 0.0324(13) 0.0198(11) 0.0286(11) 0.0000(10) 0.0023(10) 0.0049(10)
C5 0.0363(19) 0.0181(15) 0.0205(14) 0.0014(12) 0.0021(13) 0.0010(14)
C6 0.039(2) 0.0194(15) 0.0267(16) -0.0006(13) 0.0054(14) -0.0112(15)
C7 0.0337(19) 0.0225(16) 0.0277(16) -0.0043(13) 0.0100(14) -0.0130(14)
C8 0.0269(17) 0.0193(15) 0.0215(14) -0.0062(12) 0.0056(12) -0.0054(13)
C9 0.0209(16) 0.0228(16) 0.0341(17) -0.0062(13) 0.0027(13) -0.0074(13)
C10 0.0165(16) 0.0299(17) 0.0391(18) -0.0041(14) -0.0057(14) 0.0004(14)
C11 0.0226(16) 0.0184(15) 0.0265(15) -0.0057(13) 0.0004(13) -0.0017(13)
C12 0.0180(15) 0.0133(13) 0.0185(13) -0.0046(11) 0.0015(11) 0.0000(11)
C13 0.0218(16) 0.0128(14) 0.0196(13) -0.0045(11) 0.0047(12) -0.0028(12)
C14 0.0199(15) 0.0198(14) 0.0186(13) 0.0022(12) 0.0041(11) -0.0027(12)
C15 0.0209(16) 0.0154(14) 0.0202(14) 0.0108(12) 0.0005(12) -0.0004(12)
C16 0.0218(17) 0.0321(18) 0.0215(14) 0.0116(13) 0.0030(12) -0.0001(14)
C17 0.0180(17) 0.047(2) 0.0312(17) 0.0144(16) 0.0000(13) -0.0087(15)
C18 0.0289(19) 0.045(2) 0.0340(18) 0.0062(16) -0.0062(15) -0.0166(17)
C19 0.0311(19) 0.0273(17) 0.0299(16) 0.0011(14) -0.0019(14) -0.0127(15)
C20 0.0293(18) 0.0173(16) 0.0279(16) 0.0049(13) 0.0034(13) 0.0005(13)
C21 0.033(2) 0.0164(15) 0.0238(15) -0.0005(12) 0.0012(13) 0.0010(14)
C22 0.0210(16) 0.0116(14) 0.0334(17) -0.0094(13) 0.0125(13) -0.0064(12)

loop_
_atom_type_symbol
_atom_type_description
_atom_type_scat_dispersion_real
_atom_type_scat_dispersion_imag
_atom_type_scat_source
C C 0.0033 0.0016 'International Tables Vol C Tables 4.2.6.8 and 6.1.1.4'
H H 0.0000 0.0000 'International Tables Vol C Tables 4.2.6.8 and 6.1.1.4'
Br Br -0.2901 2.4595 'International Tables Vol C Tables 4.2.6.8 and 6.1.1.4'
Mn Mn 0.3368 0.7283 'International Tables Vol C Tables 4.2.6.8 and 6.1.1.4'
N N 0.0061 0.0033 'International Tables Vol C Tables 4.2.6.8 and 6.1.1.4'
O O 0.0106 0.0060 'International Tables Vol C Tables 4.2.6.8 and 6.1.1.4'

loop_
_geom_angle_atom_site_label_1
_geom_angle_atom_site_label_2
_geom_angle_atom_site_label_3
_geom_angle
_geom_angle_site_symmetry_1
_geom_angle_site_symmetry_3
_geom_angle_publ_flag
C2 C1 N2 118.8(3) . . ?
C12 C1 C2 120.6(2) . . ?
C12 C1 N2 120.6(3) . . ?
N1 Mn1 Br1 90.05(6) . . ?
N1 Mn1 N2 80.54(9) . . ?
N2 Mn1 Br1 84.65(7) . . ?
C20 Mn1 Br1 86.92(9) . . ?
C20 Mn1 N1 96.32(12) . . ?
C20 Mn1 N2 170.99(11) . . ?
C20 Mn1 C21 90.05(14) . . ?
C20 Mn1 C22 90.84(12) . . ?
C21 Mn1 Br1 88.62(9) . . ?
C21 Mn1 N1 173.42(11) . . ?
C21 Mn1 N2 92.92(11) . . ?
C21 Mn1 C22 92.17(13) . . ?
C22 Mn1 Br1 177.62(9) . . ?
C22 Mn1 N1 89.41(11) . . ?
C22 Mn1 N2 97.54(11) . . ?
C15 N1 Mn1 116.23(19) . . ?
C15 N1 C19 117.9(3) . . ?
C19 N1 Mn1 125.7(2) . . ?
C1 C2 H2A 119.7 . . ?
C3 C2 C1 120.6(3) . . ?
C3 C2 H2A 119.7 . . ?
C1 N2 Mn1 113.90(17) . . ?
C1 N2 H2 109(3) . . ?
C1 N2 C14 115.7(2) . . ?
Mn1 N2 H2 97(3) . . ?
C14 N2 Mn1 108.14(17) . . ?
C14 N2 H2 112(3) . . ?
C2 C3 H3 119.3 . . ?
C2 C3 C4 121.5(3) . . ?
C4 C3 H3 119.3 . . ?
C3 C4 C5 122.3(3) . . ?
C3 C4 C13 118.6(2) . . ?
C13 C4 C5 119.0(3) . . ?
C4 C5 H5 119.4 . . ?
C6 C5 C4 121.1(3) . . ?
C6 C5 H5 119.4 . . ?
C5 C6 H6 120.0 . . ?
C5 C6 C7 120.1(3) . . ?
C7 C6 H6 120.0 . . ?
C6 C7 H7 119.6 . . ?
C8 C7 C6 120.7(3) . . ?
C8 C7 H7 119.6 . . ?
C7 C8 C9 120.9(3) . . ?
C7 C8 C13 120.3(3) . . ?
C13 C8 C9 118.7(3) . . ?
C8 C9 H9 119.2 . . ?
C10 C9 C8 121.6(3) . . ?
C10 C9 H9 119.2 . . ?
C9 C10 H10 118.7 . . ?
C9 C10 C11 122.6(3) . . ?
C11 C10 H10 118.7 . . ?
O1 C11 C10 120.7(3) . . ?
O1 C11 C12 122.2(3) . . ?
C10 C11 C12 117.1(3) . . ?
C1 C12 C11 122.6(2) . . ?
C1 C12 C13 118.7(3) . . ?
C13 C12 C11 118.6(3) . . ?
C4 C13 C12 120.0(3) . . ?
C8 C13 C4 118.7(2) . . ?
C8 C13 C12 121.3(3) . . ?
N2 C14 H14A 109.2 . . ?
N2 C14 H14B 109.2 . . ?
N2 C14 C15 112.0(2) . . ?
H14A C14 H14B 107.9 . . ?
C15 C14 H14A 109.2 . . ?
C15 C14 H14B 109.2 . . ?
N1 C15 C14 116.4(2) . . ?
N1 C15 C16 122.4(3) . . ?
C16 C15 C14 121.2(3) . . ?
C15 C16 H16 120.5 . . ?
C17 C16 C15 119.0(3) . . ?
C17 C16 H16 120.5 . . ?
C16 C17 H17 120.6 . . ?
C18 C17 C16 118.9(3) . . ?
C18 C17 H17 120.6 . . ?
C17 C18 H18 120.4 . . ?
C17 C18 C19 119.2(3) . . ?
C19 C18 H18 120.4 . . ?
N1 C19 C18 122.6(3) . . ?
N1 C19 H19 118.7 . . ?
C18 C19 H19 118.7 . . ?
O3 C20 Mn1 179.2(3) . . ?
O2 C21 Mn1 179.0(3) . . ?
O4 C22 Mn1 177.3(2) . . ?

loop_
_geom_bond_atom_site_label_1
_geom_bond_atom_site_label_2
_geom_bond_distance
_geom_bond_site_symmetry_2
_geom_bond_publ_flag
Br1 Mn1 2.5205(5) . ?
C1 C2 1.406(4) . ?
C1 N2 1.425(4) . ?
C1 C12 1.395(4) . ?
Mn1 N1 2.060(2) . ?
Mn1 N2 2.132(2) . ?
Mn1 C20 1.799(3) . ?
Mn1 C21 1.817(3) . ?
Mn1 C22 1.823(3) . ?
N1 C15 1.335(4) . ?
N1 C19 1.344(4) . ?
O1 C11 1.245(3) . ?
C2 H2A 0.9300 . ?
C2 C3 1.357(4) . ?
N2 H2 0.80(4) . ?
N2 C14 1.495(3) . ?
O2 C21 1.145(4) . ?
C3 H3 0.9300 . ?
C3 C4 1.407(4) . ?
O3 C20 1.147(4) . ?
C4 C5 1.420(4) . ?
C4 C13 1.419(4) . ?
O4 C22 1.100(3) . ?
C5 H5 0.9300 . ?
C5 C6 1.360(5) . ?
C6 H6 0.9300 . ?
C6 C7 1.401(5) . ?
C7 H7 0.9300 . ?
C7 C8 1.382(4) . ?
C8 C9 1.447(4) . ?
C8 C13 1.417(4) . ?
C9 H9 0.9300 . ?
C9 C10 1.340(4) . ?
C10 H10 0.9300 . ?
C10 C11 1.452(4) . ?
C11 C12 1.482(4) . ?
C12 C13 1.432(4) . ?
C14 H14A 0.9700 . ?
C14 H14B 0.9700 . ?
C14 C15 1.496(4) . ?
C15 C16 1.388(4) . ?
C16 H16 0.9300 . ?
C16 C17 1.380(4) . ?
C17 H17 0.9300 . ?
C17 C18 1.368(5) . ?
C18 H18 0.9300 . ?
C18 C19 1.382(5) . ?
C19 H19 0.9300 . ?

loop_
_geom_torsion_atom_site_label_1
_geom_torsion_atom_site_label_2
_geom_torsion_atom_site_label_3
_geom_torsion_atom_site_label_4
_geom_torsion
_geom_torsion_site_symmetry_1
_geom_torsion_site_symmetry_2
_geom_torsion_site_symmetry_3
_geom_torsion_site_symmetry_4
_geom_torsion_publ_flag
C1 C2 C3 C4 1.1(4) . . . . ?
C1 N2 C14 C15 101.3(3) . . . . ?
C1 C12 C13 C4 1.3(4) . . . . ?
C1 C12 C13 C8 179.7(2) . . . . ?
Mn1 N1 C15 C14 -6.8(3) . . . . ?
Mn1 N1 C15 C16 175.1(2) . . . . ?
Mn1 N1 C19 C18 -175.4(2) . . . . ?
Mn1 N2 C14 C15 -27.8(3) . . . . ?
N1 C15 C16 C17 0.7(4) . . . . ?
O1 C11 C12 C1 0.4(4) . . . . ?
O1 C11 C12 C13 177.0(3) . . . . ?
C2 C1 N2 Mn1 79.8(3) . . . . ?
C2 C1 N2 C14 -46.4(3) . . . . ?
C2 C1 C12 C11 175.9(2) . . . . ?
C2 C1 C12 C13 -0.7(4) . . . . ?
C2 C3 C4 C5 -179.6(3) . . . . ?
C2 C3 C4 C13 -0.4(4) . . . . ?
N2 C1 C2 C3 -178.7(2) . . . . ?
N2 C1 C12 C11 -5.9(4) . . . . ?
N2 C1 C12 C13 177.5(2) . . . . ?
N2 C14 C15 N1 23.9(3) . . . . ?
N2 C14 C15 C16 -158.0(2) . . . . ?
C3 C4 C5 C6 179.8(3) . . . . ?
C3 C4 C13 C8 -179.2(2) . . . . ?
C3 C4 C13 C12 -0.8(4) . . . . ?
C4 C5 C6 C7 -0.5(4) . . . . ?
C5 C4 C13 C8 0.1(4) . . . . ?
C5 C4 C13 C12 178.4(2) . . . . ?
C5 C6 C7 C8 -0.1(4) . . . . ?
C6 C7 C8 C9 -177.1(3) . . . . ?
C6 C7 C8 C13 0.6(4) . . . . ?
C7 C8 C9 C10 177.1(3) . . . . ?
C7 C8 C13 C4 -0.6(4) . . . . ?
C7 C8 C13 C12 -179.0(2) . . . . ?
C8 C9 C10 C11 0.6(5) . . . . ?
C9 C8 C13 C4 177.2(2) . . . . ?
C9 C8 C13 C12 -1.2(4) . . . . ?
C9 C10 C11 O1 -178.7(3) . . . . ?
C9 C10 C11 C12 1.2(4) . . . . ?
C10 C11 C12 C1 -179.5(3) . . . . ?
C10 C11 C12 C13 -2.9(4) . . . . ?
C11 C12 C13 C4 -175.4(2) . . . . ?
C11 C12 C13 C8 2.9(4) . . . . ?
C12 C1 C2 C3 -0.5(4) . . . . ?
C12 C1 N2 Mn1 -98.3(3) . . . . ?
C12 C1 N2 C14 135.4(3) . . . . ?
C13 C4 C5 C6 0.5(4) . . . . ?
C13 C8 C9 C10 -0.7(4) . . . . ?
C14 C15 C16 C17 -177.3(3) . . . . ?
C15 N1 C19 C18 0.0(4) . . . . ?
C15 C16 C17 C18 0.1(4) . . . . ?
C16 C17 C18 C19 -0.8(5) . . . . ?
C17 C18 C19 N1 0.7(5) . . . . ?
C19 N1 C15 C14 177.4(2) . . . . ?
C19 N1 C15 C16 -0.7(4) . . . . ?

loop_
_smtbx_masks_void_nr
_smtbx_masks_void_average_x
_smtbx_masks_void_average_y
_smtbx_masks_void_average_z
_smtbx_masks_void_volume
_smtbx_masks_void_count_electrons
_smtbx_masks_void_content
1 0.000 0.000 0.500 249.1 82.9 '2 THF'
2 0.500 0.500 0.000 249.1 82.9 '2 THF'
